data_2200891
loop_
_publ_author_name
'Sridhar, B.'
'Srinivasan, N.'
'Rajaram, R. K.'

_publ_section_title
;
 Bis(<small>L</small>-tyrosinium) sulfate monohydrate
;
_journal_issue 2
_journal_name_full 'Acta Crystallographica Section E'
_journal_page_first o211
_journal_page_last o214
_journal_paper_doi 10.1107/S1600536802001174
_journal_volume 58
_journal_year 2002
_chemical_formula_iupac '2C9 H12 N O3 1+, O4 S 2-, H2 O'
_chemical_formula_moiety '2C9 H12 N O3 1+, O4 S 2-, H2 O'
_chemical_formula_sum 'C18 H26 N2 O11 S'
_chemical_formula_weight 478.47
_chemical_name_common 'Bis(L-tyrosinium)sulfate monohydrate'
_chemical_name_systematic
;
Bis(L-tyrosinium)sulfate monhydrate
;
_space_group_IT_number 4
_symmetry_cell_setting monoclinic
_symmetry_space_group_name_Hall 'P 2yb'
_symmetry_space_group_name_H-M 'P 1 21 1'
_atom_sites_solution_hydrogens geom
_atom_sites_solution_primary direct
_atom_sites_solution_secondary difmap
_audit_creation_method SHELXL-97
_cell_angle_alpha 90.00
_cell_angle_beta 109.51(2)
_cell_angle_gamma 90.00
_cell_formula_units_Z 2
_cell_length_a 13.473(2)
_cell_length_b 6.1340(10)
_cell_length_c 13.785(3)
_cell_measurement_reflns_used 25
_cell_measurement_temperature 293(2)
_cell_measurement_theta_max 14.208
_cell_measurement_theta_min 11.254
_cell_volume 1073.8(4)
_computing_cell_refinement 'CAD-4 Software'
_computing_data_collection 'CAD-4 Software (Enraf-Nonius, 1989)'
_computing_data_reduction 'CAD-4 Software'
_computing_molecular_graphics 'PLATON (Spek, 1999)'
_computing_publication_material SHELXL97
_computing_structure_refinement 'SHELXL97 (Sheldrick, 1997)'
_computing_structure_solution 'SHELXS97 (Sheldrick, 1997)'
_diffrn_ambient_temperature 293(2)
_diffrn_measured_fraction_theta_full .999
_diffrn_measured_fraction_theta_max .999
_diffrn_measurement_device_type 'Enraf-Nonis CAD-4'
_diffrn_measurement_method \w-2\q
_diffrn_radiation_monochromator graphite
_diffrn_radiation_source 'fine-focus sealed tube'
_diffrn_radiation_type MoK\a
_diffrn_radiation_wavelength .71073
_diffrn_reflns_av_R_equivalents .0152
_diffrn_reflns_av_sigmaI/netI .0144
_diffrn_reflns_limit_h_max 16
_diffrn_reflns_limit_h_min -2
_diffrn_reflns_limit_k_max 7
_diffrn_reflns_limit_k_min -1
_diffrn_reflns_limit_l_max 15
_diffrn_reflns_limit_l_min -16
_diffrn_reflns_number 3011
_diffrn_reflns_theta_full 24.98
_diffrn_reflns_theta_max 24.98
_diffrn_reflns_theta_min 1.57
_diffrn_standards_decay_% none
_diffrn_standards_interval_time 60
_diffrn_standards_number 3
_exptl_absorpt_coefficient_mu .215
_exptl_absorpt_correction_T_max .939
_exptl_absorpt_correction_T_min .862
_exptl_absorpt_correction_type psi-scan
_exptl_absorpt_process_details '(North et al., 1968)'
_exptl_crystal_colour colorless
_exptl_crystal_density_diffrn 1.480
_exptl_crystal_density_meas 1.478
_exptl_crystal_density_method 'flotation using a mixture of carbon tetrachloride and xylene'
_exptl_crystal_description needle
_exptl_crystal_F_000 504
_exptl_crystal_size_max .5
_exptl_crystal_size_mid .4
_exptl_crystal_size_min .3
_refine_diff_density_max .352
_refine_diff_density_min -.244
_refine_ls_abs_structure_details 'Flack (1983)'
_refine_ls_abs_structure_Flack .04(8)
_refine_ls_extinction_coef .011(2)
_refine_ls_extinction_expression Fc^*^=kFc[1+0.001xFc^2^\l^3^/sin(2\q)]^-1/4^
_refine_ls_extinction_method SHELXL97
_refine_ls_goodness_of_fit_ref 1.067
_refine_ls_hydrogen_treatment mixed
_refine_ls_matrix_type full
_refine_ls_number_parameters 304
_refine_ls_number_reflns 2459
_refine_ls_number_restraints 1
_refine_ls_restrained_S_all 1.067
_refine_ls_R_factor_all .0325
_refine_ls_R_factor_gt .0300
_refine_ls_shift/su_max .007
_refine_ls_shift/su_mean .000
_refine_ls_structure_factor_coef Fsqd
_refine_ls_weighting_details 'calc w = 1/[\s^2^(Fo^2^)+(0.0589P)^2^+0.1816P] where P = (Fo^2^+2Fc^2^)/3'
_refine_ls_weighting_scheme calc
_refine_ls_wR_factor_gt .0826
_refine_ls_wR_factor_ref .0844
_reflns_number_gt 2322
_reflns_number_total 2455
_reflns_threshold_expression I>2\s(I)
_cod_data_source_file cv6082.cif
_cod_data_source_block I
_cod_depositor_comments
;
The following automatic conversions were performed:
'_symmetry_cell_setting' value 'Monoclinic' changed to 'monoclinic'
according to '/home/saulius/struct/CIF-dictionaries/cif_core.dic'
dictionary named 'cif_core.dic' version 2.4.1 from 2010-06-29.

Automatic conversion script
Id: cif_fix_enum 1527 2010-12-29 10:47:43Z saulius 

The following automatic conversions were performed:

'_symmetry_cell_setting' value 'Monoclinic' changed to 'monoclinic'
according to /home/saulius/struct/CIF-dictionaries/cif_core.dic
dictionary named 'cif_core.dic' version 2.4.1 from 2010-06-29.

Automatic conversion script
Id: cif_fix_values 1715 2011-07-08 13:25:40Z adriana 
;
_cod_original_cell_volume 1073.8(3)
_cod_original_sg_symbol_H-M 'P 21'
_cod_database_code 2200891
_cod_database_fobs_code 2200891

loop_
_symmetry_equiv_pos_as_xyz
'x, y, z'
'-x, y+1/2, -z'

loop_
_atom_site_label
_atom_site_fract_x
_atom_site_fract_y
_atom_site_fract_z
_atom_site_U_iso_or_equiv
_atom_site_adp_type
_atom_site_calc_flag
_atom_site_refinement_flags
_atom_site_occupancy
_atom_site_disorder_assembly
_atom_site_disorder_group
_atom_site_type_symbol
S1 .25941(4) .81125(11) .89163(4) .02933(16) Uani d . 1 . . S
O1 .36827(14) .8817(4) .93233(19) .0640(6) Uani d . 1 . . O
O2 .21975(19) .8441(4) .78079(14) .0628(6) Uani d . 1 . . O
O3 .25070(14) .5815(4) .91718(14) .0468(5) Uani d . 1 . . O
O4 .19654(17) .9470(4) .93750(16) .0536(6) Uani d . 1 . . O
O1A -.03433(13) .8380(4) .00376(12) .0477(5) Uani d . 1 . . O
O1B .13875(13) .8430(4) .09357(12) .0508(6) Uani d . 1 . . O
H1B .1451 .8601 .0370 .076 Uiso calc R 1 . . H
C11 .03881(18) .8262(5) .08282(16) .0354(5) Uani d . 1 . . C
C12 .02644(16) .7944(5) .18729(15) .0322(5) Uani d . 1 . . C
H12 .0589 .9184 .2312 .039 Uiso calc R 1 . . H
N11 -.08765(14) .7891(4) .17486(13) .0342(5) Uani d . 1 . . N
H11A -.0951 .7707 .2361 .051 Uiso calc R 1 . . H
H11B -.1185 .6793 .1336 .051 Uiso calc R 1 . . H
H11C -.1175 .9143 .1475 .051 Uiso calc R 1 . . H
C13 .0803(2) .5842(5) .23941(18) .0372(6) Uani d . 1 . . C
H13A .0396 .4605 .2034 .045 Uiso calc R 1 . . H
H13B .1494 .5753 .2322 .045 Uiso calc R 1 . . H
C14 .09296(18) .5661(5) .35209(17) .0333(5) Uani d . 1 . . C
C15 .0662(2) .3757(5) .39208(19) .0395(6) Uani d . 1 . . C
H15 .0332 .2637 .3475 .047 Uiso calc R 1 . . H
C16 .0875(2) .3486(5) .49709(18) .0405(6) Uani d . 1 . . C
H16 .0697 .2192 .5224 .049 Uiso calc R 1 . . H
C17 .13504(19) .5141(5) .56336(18) .0372(6) Uani d . 1 . . C
C18 .1615(2) .7074(6) .52584(19) .0425(6) Uani d . 1 . . C
H18 .1925 .8207 .5705 .051 Uiso calc R 1 . . H
C19 .14098(19) .7292(5) .42106(18) .0393(6) Uani d . 1 . . C
H19 .1601 .8578 .3962 .047 Uiso calc R 1 . . H
O1C .15267(16) .4830(4) .66619(12) .0516(5) Uani d . 1 . . O
H1C .1801 .5924 .6982 .077 Uiso calc R 1 . . H
O2A .4923(2) .4812(5) .84442(17) .0744(8) Uani d . 1 . . O
O2B .44252(15) .7111(5) .71149(14) .0569(6) Uani d . 1 . . O
H2B .4049 .6086 .6832 .085 Uiso calc R 1 . . H
C21 .4946(2) .6597(5) .8041(2) .0469(7) Uani d . 1 . . C
C22 .56712(18) .8353(5) .86455(17) .0381(6) Uani d . 1 . . C
H22 .5340 .9775 .8430 .046 Uiso calc R 1 . . H
N22 .58447(15) .8046(5) .97646(14) .0381(4) Uani d . 1 . . N
H22A .6269 .9090 1.0123 .057 Uiso calc R 1 . . H
H22B .6139 .6750 .9965 .057 Uiso calc R 1 . . H
H22C .5230 .8115 .9873 .057 Uiso calc R 1 . . H
C23 .67344(18) .8307(7) .84647(19) .0496(7) Uani d . 1 . . C
H23A .7164 .9511 .8832 .060 Uiso calc R 1 . . H
H23B .7098 .6963 .8743 .060 Uiso calc R 1 . . H
C24 .66165(18) .8467(6) .7338(2) .0430(7) Uani d . 1 . . C
C25 .6832(2) .6712(6) .6820(2) .0477(7) Uani d . 1 . . C
H25 .7091 .5433 .7176 .057 Uiso calc R 1 . . H
C26 .6666(2) .6823(6) .5766(2) .0486(7) Uani d . 1 . . C
H26 .6807 .5621 .5422 .058 Uiso calc R 1 . . H
C27 .6294(2) .8711(5) .5241(2) .0422(7) Uani d . 1 . . C
C28 .6082(2) 1.0494(5) .5748(2) .0464(7) Uani d . 1 . . C
H28 .5832 1.1776 .5389 .056 Uiso calc R 1 . . H
C29 .6241(2) 1.0372(6) .6786(2) .0481(7) Uani d . 1 . . C
H29 .6097 1.1579 .7125 .058 Uiso calc R 1 . . H
O2C .61082(17) .8829(4) .42014(15) .0611(6) Uani d . 1 . . O
H2C .6252 .7656 .3996 .092 Uiso calc R 1 . . H
O1W .6820(5) .6122(12) .3231(6) .093(3) Uani d P .609(12) . . O
O2W .6395(7) .6870(13) .2538(7) .066(3) Uani d P .391(12) . . O
H1W .696(5) .586(12) .264(5) .12(2) Uiso d . 1 . . H
H2W1 .6411 .4836 .3110 .050 Uiso d P .609(12) . . H
H2W2 .5963 .7836 .2239 .050 Uiso d P .391(12) . . H

loop_
_atom_site_aniso_label
_atom_site_aniso_U_11
_atom_site_aniso_U_22
_atom_site_aniso_U_33
_atom_site_aniso_U_12
_atom_site_aniso_U_13
_atom_site_aniso_U_23
S1 .0295(3) .0295(3) .0292(3) -.0012(3) .01014(19) .0024(3)
O1 .0347(10) .0522(15) .0999(16) -.0101(10) .0155(10) -.0106(13)
O2 .1007(16) .0515(15) .0327(9) -.0019(14) .0177(9) .0043(11)
O3 .0447(10) .0343(11) .0530(11) -.0022(9) .0050(8) .0109(10)
O4 .0632(12) .0532(13) .0592(11) .0231(11) .0400(9) .0201(11)
O1A .0501(9) .0595(14) .0308(7) .0027(12) .0097(7) .0061(10)
O1B .0447(9) .0755(17) .0358(8) -.0086(12) .0184(7) .0092(11)
C11 .0434(12) .0323(13) .0307(10) -.0039(14) .0126(9) -.0003(13)
C12 .0322(10) .0354(14) .0283(10) -.0025(12) .0090(8) -.0022(12)
N11 .0363(9) .0360(12) .0302(8) .0035(10) .0111(7) -.0013(10)
C13 .0404(12) .0408(15) .0301(11) .0102(12) .0112(9) .0026(11)
C14 .0304(11) .0368(14) .0317(11) .0036(11) .0089(9) .0025(11)
C15 .0441(13) .0346(15) .0377(12) -.0027(12) .0108(10) -.0018(11)
C16 .0486(13) .0340(15) .0389(12) -.0024(13) .0149(10) .0047(12)
C17 .0376(12) .0422(16) .0332(12) -.0004(12) .0135(10) .0034(12)
C18 .0478(14) .0410(15) .0343(12) -.0062(14) .0078(10) -.0007(13)
C19 .0428(12) .0408(15) .0337(11) -.0076(13) .0119(10) .0047(12)
O1C .0728(13) .0524(13) .0292(8) -.0096(12) .0165(8) .0036(10)
O2A .1066(19) .0471(15) .0535(12) -.0208(15) .0054(12) -.0017(12)
O2B .0569(11) .0591(14) .0446(10) -.0113(12) .0034(9) -.0060(11)
C21 .0520(15) .0460(19) .0434(15) -.0071(14) .0170(12) -.0055(14)
C22 .0362(11) .0362(15) .0391(11) -.0004(13) .0090(9) -.0022(13)
N22 .0362(9) .0348(11) .0421(10) -.0027(12) .0115(8) -.0048(12)
C23 .0363(12) .067(2) .0444(12) -.0003(17) .0119(10) .0012(17)
C24 .0316(11) .0487(19) .0485(13) -.0001(13) .0132(10) .0024(14)
C25 .0453(14) .0439(18) .0532(16) .0086(14) .0157(12) .0083(14)
C26 .0475(14) .0466(18) .0538(16) .0098(15) .0195(12) .0011(16)
C27 .0379(12) .0433(18) .0458(13) .0002(13) .0145(10) .0036(13)
C28 .0482(14) .0378(16) .0543(16) .0033(14) .0187(12) .0052(14)
C29 .0481(15) .0412(17) .0587(17) .0000(14) .0228(13) -.0021(15)
O2C .0771(14) .0628(17) .0466(10) .0096(13) .0249(10) .0032(11)
O1W .097(4) .086(4) .088(5) .016(3) .020(3) -.039(4)
O2W .081(5) .054(4) .058(5) .022(4) .017(4) -.008(4)

loop_
_atom_type_symbol
_atom_type_description
_atom_type_scat_dispersion_real
_atom_type_scat_dispersion_imag
_atom_type_scat_source
C C .0033 .0016 'International Tables Vol C Tables 4.2.6.8 and 6.1.1.4'
H H .0000 .0000 'International Tables Vol C Tables 4.2.6.8 and 6.1.1.4'
N N .0061 .0033 'International Tables Vol C Tables 4.2.6.8 and 6.1.1.4'
O O .0106 .0060 'International Tables Vol C Tables 4.2.6.8 and 6.1.1.4'
S S .1246 .1234 'International Tables Vol C Tables 4.2.6.8 and 6.1.1.4'

loop_
_geom_angle_atom_site_label_1
_geom_angle_atom_site_label_2
_geom_angle_atom_site_label_3
_geom_angle
_geom_angle_publ_flag
O1 S1 O2 109.53(14) ?
O1 S1 O3 110.20(13) ?
O2 S1 O3 110.77(14) ?
O1 S1 O4 108.53(15) ?
O2 S1 O4 108.09(13) ?
O3 S1 O4 109.66(13) ?
C11 O1B H1B 109.5 ?
O1A C11 O1B 126.8(2) yes
O1A C11 C12 123.5(2) yes
O1B C11 C12 109.74(18) yes
N11 C12 C11 109.27(17) ?
N11 C12 C13 110.1(2) ?
C11 C12 C13 111.6(2) ?
N11 C12 H12 108.6 ?
C11 C12 H12 108.6 ?
C13 C12 H12 108.6 ?
C12 N11 H11A 109.5 ?
C12 N11 H11B 109.5 ?
H11A N11 H11B 109.5 ?
C12 N11 H11C 109.5 ?
H11A N11 H11C 109.5 ?
H11B N11 H11C 109.5 ?
C14 C13 C12 114.6(2) ?
C14 C13 H13A 108.6 ?
C12 C13 H13A 108.6 ?
C14 C13 H13B 108.6 ?
C12 C13 H13B 108.6 ?
H13A C13 H13B 107.6 ?
C19 C14 C15 117.3(2) ?
C19 C14 C13 121.4(2) ?
C15 C14 C13 121.0(2) ?
C16 C15 C14 121.6(2) ?
C16 C15 H15 119.2 ?
C14 C15 H15 119.2 ?
C17 C16 C15 119.6(3) ?
C17 C16 H16 120.2 ?
C15 C16 H16 120.2 ?
O1C C17 C16 117.8(2) ?
O1C C17 C18 121.8(2) ?
C16 C17 C18 120.3(2) ?
C19 C18 C17 119.1(3) ?
C19 C18 H18 120.5 ?
C17 C18 H18 120.5 ?
C14 C19 C18 122.1(3) ?
C14 C19 H19 118.9 ?
C18 C19 H19 118.9 ?
C17 O1C H1C 109.5 ?
C21 O2B H2B 109.5 ?
O2A C21 O2B 125.7(3) yes
O2A C21 C22 119.7(3) yes
O2B C21 C22 114.6(3) yes
N22 C22 C21 109.3(2) ?
N22 C22 C23 109.46(18) ?
C21 C22 C23 111.4(3) ?
N22 C22 H22 108.9 ?
C21 C22 H22 108.9 ?
C23 C22 H22 108.9 ?
C22 N22 H22A 109.5 ?
C22 N22 H22B 109.5 ?
H22A N22 H22B 109.5 ?
C22 N22 H22C 109.5 ?
H22A N22 H22C 109.5 ?
H22B N22 H22C 109.5 ?
C24 C23 C22 112.49(19) ?
C24 C23 H23A 109.1 ?
C22 C23 H23A 109.1 ?
C24 C23 H23B 109.1 ?
C22 C23 H23B 109.1 ?
H23A C23 H23B 107.8 ?
C25 C24 C29 118.3(2) ?
C25 C24 C23 121.0(3) ?
C29 C24 C23 120.7(3) ?
C24 C25 C26 121.0(3) ?
C24 C25 H25 119.5 ?
C26 C25 H25 119.5 ?
C27 C26 C25 119.7(3) ?
C27 C26 H26 120.2 ?
C25 C26 H26 120.2 ?
C26 C27 O2C 120.3(3) ?
C26 C27 C28 120.3(3) ?
O2C C27 C28 119.4(3) ?
C29 C28 C27 119.8(3) ?
C29 C28 H28 120.1 ?
C27 C28 H28 120.1 ?
C28 C29 C24 121.0(3) ?
C28 C29 H29 119.5 ?
C24 C29 H29 119.5 ?
C27 O2C H2C 109.5 ?
O2W O1W H1W 58(4) ?
O2W O1W H2W1 95.5(7) ?
H1W O1W H2W1 89(4) ?
O1W O2W H1W 54(4) ?
O1W O2W H2W1 39.7(5) ?
H1W O2W H2W1 60(4) ?
O1W O2W H2W2 147.4(9) ?
H1W O2W H2W2 157(4) ?
H2W1 O2W H2W2 138.3(8) ?

loop_
_geom_bond_atom_site_label_1
_geom_bond_atom_site_label_2
_geom_bond_site_symmetry_2
_geom_bond_distance
_geom_bond_publ_flag
S1 O1 . 1.4501(19) ?
S1 O2 . 1.4545(18) ?
S1 O3 . 1.467(2) ?
S1 O4 . 1.472(2) ?
O1A C11 . 1.203(3) yes
O1B C11 . 1.309(3) yes
O1B H1B . .8200 ?
C11 C12 . 1.517(3) ?
C12 N11 . 1.489(3) ?
C12 C13 . 1.535(4) ?
C12 H12 . .9800 ?
N11 H11A . .8900 ?
N11 H11B . .8900 ?
N11 H11C . .8900 ?
C13 C14 . 1.509(3) ?
C13 H13A . .9700 ?
C13 H13B . .9700 ?
C14 C19 . 1.383(4) ?
C14 C15 . 1.390(4) ?
C15 C16 . 1.389(3) ?
C15 H15 . .9300 ?
C16 C17 . 1.373(4) ?
C16 H16 . .9300 ?
C17 O1C . 1.370(3) ?
C17 C18 . 1.387(4) ?
C18 C19 . 1.384(4) ?
C18 H18 . .9300 ?
C19 H19 . .9300 ?
O1C H1C . .8200 ?
O2A C21 . 1.233(4) yes
O2B C21 . 1.274(3) yes
O2B H2B . .8200 ?
C21 C22 . 1.505(4) ?
C22 N22 . 1.493(3) ?
C22 C23 . 1.534(3) ?
C22 H22 . .9800 ?
N22 H22A . .8900 ?
N22 H22B . .8900 ?
N22 H22C . .8900 ?
C23 C24 . 1.511(3) ?
C23 H23A . .9700 ?
C23 H23B . .9700 ?
C24 C25 . 1.375(4) ?
C24 C29 . 1.394(4) ?
C25 C26 . 1.396(4) ?
C25 H25 . .9300 ?
C26 C27 . 1.369(4) ?
C26 H26 . .9300 ?
C27 O2C . 1.371(3) ?
C27 C28 . 1.378(4) ?
C28 C29 . 1.377(4) ?
C28 H28 . .9300 ?
C29 H29 . .9300 ?
O2C H2C . .8200 ?
O1W O2W . 1.042(8) ?
O1W H1W . .91(6) ?
O1W H2W1 . .945(7) ?
O2W H1W . .96(7) ?
O2W H2W1 . 1.472(9) ?
O2W H2W2 . .837(9) ?

loop_
_geom_hbond_atom_site_label_D
_geom_hbond_atom_site_label_H
_geom_hbond_atom_site_label_A
_geom_hbond_site_symmetry_A
_geom_hbond_distance_DH
_geom_hbond_distance_HA
_geom_hbond_distance_DA
_geom_hbond_angle_DHA
O1B H1B O4 1_554 .82 1.81 2.600(2) 161.2
N11 H11A O1C 2_556 .89 2.19 2.875(3) 133.0
N11 H11B O4 2_546 .89 1.85 2.727(3) 170.1
N11 H11C O3 2_556 .89 2.00 2.791(3) 147.4
O1C H1C O2 . .82 1.89 2.695(3) 168.5
O2B H2B O2C 2_646 .82 1.95 2.644(3) 142.4
N22 H22A O3 2_657 .89 1.93 2.792(3) 163.3
N22 H22B O1 2_647 .89 2.02 2.860(4) 155.9
N22 H22C O1 . .89 2.01 2.810(3) 148.4
N22 H22C O2A 2_657 .89 2.61 3.170(3) 121.4
O2C H2C O1W . .82 1.77 2.514(6) 150.8
O2C H2C O2W . .82 2.14 2.728(7) 129.0
O1W H2W1 O2B 2_646 .945 1.981 2.926(7) 178.7
O2W H2W2 O2A 2_656 .837 1.740 2.577(10) 176.9
O1W H1W O2 2_646 .91 2.08 2.788(6) 134
O2W H1W O2 2_646 .96 2.08 2.975(8) 154

loop_
_geom_torsion_atom_site_label_1
_geom_torsion_atom_site_label_2
_geom_torsion_atom_site_label_3
_geom_torsion_atom_site_label_4
_geom_torsion
_geom_torsion_publ_flag
O1A C11 C12 N11 -2.0(4) yes
O1B C11 C12 N11 176.6(3) ?
O1A C11 C12 C13 120.0(3) ?
O1B C11 C12 C13 -61.4(3) ?
N11 C12 C13 C14 -71.6(3) yes
C11 C12 C13 C14 166.9(2) ?
C12 C13 C14 C15 133.1(3) yes
C12 C13 C14 C19 -53.4(3) yes
C19 C14 C15 C16 -.6(4) ?
C13 C14 C15 C16 173.2(2) ?
C14 C15 C16 C17 .8(4) ?
C15 C16 C17 O1C 178.6(2) ?
C15 C16 C17 C18 .1(4) ?
O1C C17 C18 C19 -179.6(2) ?
C16 C17 C18 C19 -1.2(4) ?
C15 C14 C19 C18 -.5(4) ?
C13 C14 C19 C18 -174.3(2) ?
C17 C18 C19 C14 1.4(4) ?
O2A C21 C22 N22 -28.2(4) yes
O2B C21 C22 N22 154.2(2) ?
O2A C21 C22 C23 92.9(3) ?
O2B C21 C22 C23 -84.7(3) ?
N22 C22 C23 C24 176.4(3) yes
C21 C22 C23 C24 55.4(4) ?
C22 C23 C24 C25 -110.1(3) yes
C22 C23 C24 C29 67.1(4) yes
C29 C24 C25 C26 -.9(4) ?
C23 C24 C25 C26 176.3(2) ?
C24 C25 C26 C27 .7(4) ?
C25 C26 C27 O2C -178.7(2) ?
C25 C26 C27 C28 -.1(4) ?
C26 C27 C28 C29 -.2(4) ?
O2C C27 C28 C29 178.4(2) ?
C27 C28 C29 C24 .1(4) ?
C25 C24 C29 C28 .5(4) ?
C23 C24 C29 C28 -176.7(2) ?
